data_2225794
loop_
_publ_author_name
'Nirmala, P. G.'
'Gowda, B. Thimme'
'Foro, Sabine'
'Fuess, Hartmut'

_publ_section_title
;
 <i>N</i>-(3,5-Dichlorophenyl)-2,4-dimethylbenzenesulfonamide
;
_journal_coeditor_code BX2275
_journal_issue 5
_journal_name_full 'Acta Crystallographica Section E'
_journal_page_first o1090
_journal_paper_doi 10.1107/S1600536810013504
_journal_volume 66
_journal_year 2010
_chemical_formula_iupac 'C14 H13 Cl2 N O2 S'
_chemical_formula_moiety 'C14 H13 Cl2 N O2 S'
_chemical_formula_sum 'C14 H13 Cl2 N O2 S'
_chemical_formula_weight 330.21
_chemical_name_systematic
;
<i>N</i>-(3,5-Dichlorophenyl)-2,4-dimethylbenzenesulfonamide
;
_space_group_IT_number 15
_symmetry_cell_setting monoclinic
_symmetry_space_group_name_Hall '-C 2yc'
_symmetry_space_group_name_H-M 'C 1 2/c 1'
_atom_sites_solution_hydrogens geom
_atom_sites_solution_primary direct
_atom_sites_solution_secondary difmap
_audit_creation_method SHELXL-97
_cell_angle_alpha 90.00
_cell_angle_beta 102.03(2)
_cell_angle_gamma 90.00
_cell_formula_units_Z 8
_cell_length_a 23.085(3)
_cell_length_b 8.113(2)
_cell_length_c 16.503(3)
_cell_measurement_reflns_used 25
_cell_measurement_temperature 299(2)
_cell_measurement_theta_max 18.62
_cell_measurement_theta_min 5.49
_cell_volume 3022.9(10)
_computing_cell_refinement 'CAD-4-PC (Enraf--Nonius, 1996)'
_computing_data_collection 'CAD-4-PC (Enraf--Nonius, 1996)'
_computing_data_reduction 'REDU4 (Stoe & Cie, 1987)'
_computing_molecular_graphics 'PLATON (Spek, 2009)'
_computing_publication_material 'SHELXL97 (Sheldrick, 2008)'
_computing_structure_refinement 'SHELXL97 (Sheldrick, 2008)'
_computing_structure_solution 'SHELXS97 (Sheldrick, 2008)'
_diffrn_ambient_temperature 299(2)
_diffrn_measured_fraction_theta_full 1.000
_diffrn_measured_fraction_theta_max 1.000
_diffrn_measurement_device_type 'Enraf--Nonius CAD-4'
_diffrn_measurement_method \w/2\q
_diffrn_radiation_monochromator graphite
_diffrn_radiation_source 'fine-focus sealed tube'
_diffrn_radiation_type CuK\a
_diffrn_radiation_wavelength 1.54180
_diffrn_reflns_av_R_equivalents 0.0891
_diffrn_reflns_av_sigmaI/netI 0.0580
_diffrn_reflns_limit_h_max 27
_diffrn_reflns_limit_h_min -15
_diffrn_reflns_limit_k_max 9
_diffrn_reflns_limit_k_min -9
_diffrn_reflns_limit_l_max 19
_diffrn_reflns_limit_l_min -19
_diffrn_reflns_number 7561
_diffrn_reflns_theta_full 66.94
_diffrn_reflns_theta_max 66.94
_diffrn_reflns_theta_min 3.92
_diffrn_standards_decay_% 1.0
_diffrn_standards_interval_time 120
_diffrn_standards_number 3
_exptl_absorpt_coefficient_mu 5.160
_exptl_absorpt_correction_T_max 0.2445
_exptl_absorpt_correction_T_min 0.1636
_exptl_absorpt_correction_type psi-scan
_exptl_absorpt_process_details '(North <i>et al.</i>,  1968)'
_exptl_crystal_colour colourless
_exptl_crystal_density_diffrn 1.451
_exptl_crystal_density_method 'not measured'
_exptl_crystal_description prism
_exptl_crystal_F_000 1360
_exptl_crystal_size_max 0.55
_exptl_crystal_size_mid 0.45
_exptl_crystal_size_min 0.38
_refine_diff_density_max 0.561
_refine_diff_density_min -0.463
_refine_ls_extinction_coef 0.00090(16)
_refine_ls_extinction_expression Fc^*^=kFc[1+0.001xFc^2^\l^3^/sin(2\q)]^-1/4^
_refine_ls_extinction_method 'SHELXL97 (Sheldrick, 2008)'
_refine_ls_goodness_of_fit_ref 1.136
_refine_ls_hydrogen_treatment mixed
_refine_ls_matrix_type full
_refine_ls_number_parameters 187
_refine_ls_number_reflns 2690
_refine_ls_number_restraints 0
_refine_ls_restrained_S_all 1.136
_refine_ls_R_factor_all 0.0659
_refine_ls_R_factor_gt 0.0531
_refine_ls_shift/su_max 0.006
_refine_ls_shift/su_mean 0.000
_refine_ls_structure_factor_coef Fsqd
_refine_ls_weighting_details 'calc w=1/[\s^2^(Fo^2^)+(0.1031P)^2^+3.0862P] where P=(Fo^2^+2Fc^2^)/3'
_refine_ls_weighting_scheme calc
_refine_ls_wR_factor_gt 0.1751
_refine_ls_wR_factor_ref 0.1886
_reflns_number_gt 2340
_reflns_number_total 2690
_reflns_threshold_expression I>2sigma(I)
_cod_data_source_file bx2275.cif
_cod_data_source_block I
_cod_original_sg_symbol_H-M 'C 2/c'
_cod_database_code 2225794
_cod_database_fobs_code 2225794

loop_
_symmetry_equiv_pos_as_xyz
'x, y, z'
'-x, y, -z+1/2'
'x+1/2, y+1/2, z'
'-x+1/2, y+1/2, -z+1/2'
'-x, -y, -z'
'x, -y, z-1/2'
'-x+1/2, -y+1/2, -z'
'x+1/2, -y+1/2, z-1/2'

loop_
_atom_site_type_symbol
_atom_site_label
_atom_site_fract_x
_atom_site_fract_y
_atom_site_fract_z
_atom_site_U_iso_or_equiv
_atom_site_adp_type
_atom_site_calc_flag
_atom_site_refinement_flags
_atom_site_occupancy
_atom_site_disorder_assembly
_atom_site_disorder_group
C C1 0.43013(12) 0.1399(3) 0.15596(17) 0.0411(6) Uani d . 1 . .
C C2 0.44290(12) 0.2976(4) 0.13142(18) 0.0442(6) Uani d . 1 . .
C C3 0.43210(14) 0.4268(4) 0.1793(2) 0.0509(7) Uani d . 1 . .
H H3 0.4397 0.5330 0.1631 0.061 Uiso calc R 1 . .
C C4 0.41035(13) 0.4069(4) 0.2511(2) 0.0507(7) Uani d . 1 . .
C C5 0.39736(14) 0.2499(4) 0.27317(19) 0.0541(8) Uani d . 1 . .
H H5 0.3822 0.2338 0.3205 0.065 Uiso calc R 1 . .
C C6 0.40659(14) 0.1169(4) 0.22618(19) 0.0505(7) Uani d . 1 . .
H H6 0.3971 0.0114 0.2412 0.061 Uiso calc R 1 . .
C C7 0.35181(14) 0.0098(4) -0.0243(2) 0.0479(7) Uani d . 1 . .
C C8 0.33700(14) 0.0724(4) -0.1038(2) 0.0537(8) Uani d . 1 . .
H H8 0.3663 0.0948 -0.1332 0.064 Uiso calc R 1 . .
C C9 0.27851(16) 0.1011(5) -0.1390(2) 0.0653(9) Uani d . 1 . .
C C10 0.23406(16) 0.0720(6) -0.0964(3) 0.0728(11) Uani d . 1 . .
H H10 0.1946 0.0926 -0.1205 0.087 Uiso calc R 1 . .
C C11 0.24997(17) 0.0121(5) -0.0178(3) 0.0658(10) Uani d . 1 . .
C C12 0.30817(16) -0.0218(5) 0.0207(2) 0.0594(9) Uani d . 1 . .
H H12 0.3176 -0.0639 0.0742 0.071 Uiso calc R 1 . .
C C13 0.46692(19) 0.3326(5) 0.0555(2) 0.0657(10) Uani d . 1 . .
H H13A 0.4371 0.3088 0.0070 0.079 Uiso calc R 1 . .
H H13B 0.5010 0.2648 0.0557 0.079 Uiso calc R 1 . .
H H13C 0.4780 0.4466 0.0551 0.079 Uiso calc R 1 . .
C C14 0.4006(2) 0.5542(5) 0.3010(3) 0.0769(12) Uani d . 1 . .
H H14A 0.3644 0.6078 0.2751 0.092 Uiso calc R 1 . .
H H14B 0.4331 0.6296 0.3040 0.092 Uiso calc R 1 . .
H H14C 0.3982 0.5200 0.3558 0.092 Uiso calc R 1 . .
Cl Cl1 0.26077(5) 0.1724(2) -0.23956(8) 0.1056(6) Uani d . 1 . .
Cl Cl2 0.19530(5) -0.0269(2) 0.03757(9) 0.1007(5) Uani d . 1 . .
N N1 0.41245(12) -0.0223(4) 0.00734(18) 0.0542(7) Uani d . 1 . .
H H1N 0.4333(19) 0.011(5) -0.027(3) 0.065 Uiso d . 1 . .
O O1 0.50684(10) -0.0457(3) 0.10170(15) 0.0615(7) Uani d . 1 . .
O O2 0.41982(13) -0.1739(3) 0.13907(17) 0.0680(7) Uani d . 1 . .
S S1 0.44494(3) -0.03942(9) 0.10412(5) 0.0485(3) Uani d . 1 . .

loop_
_atom_site_aniso_label
_atom_site_aniso_U_11
_atom_site_aniso_U_22
_atom_site_aniso_U_33
_atom_site_aniso_U_12
_atom_site_aniso_U_13
_atom_site_aniso_U_23
C1 0.0405(13) 0.0437(14) 0.0396(13) 0.0051(11) 0.0094(11) 0.0025(11)
C2 0.0423(14) 0.0489(15) 0.0427(14) 0.0023(12) 0.0115(11) 0.0066(12)
C3 0.0515(16) 0.0429(15) 0.0588(18) 0.0019(13) 0.0128(14) 0.0043(13)
C4 0.0469(15) 0.0571(18) 0.0489(16) 0.0066(13) 0.0117(13) -0.0040(14)
C5 0.0572(17) 0.0655(19) 0.0440(15) 0.0038(15) 0.0207(13) 0.0031(14)
C6 0.0584(17) 0.0503(16) 0.0460(16) 0.0012(13) 0.0181(13) 0.0088(13)
C7 0.0446(15) 0.0497(15) 0.0491(16) 0.0012(12) 0.0092(12) -0.0122(13)
C8 0.0481(16) 0.0595(18) 0.0534(18) 0.0003(14) 0.0105(13) -0.0058(14)
C9 0.0530(18) 0.079(2) 0.059(2) -0.0018(17) -0.0004(15) -0.0007(18)
C10 0.0436(17) 0.094(3) 0.076(3) 0.0021(18) 0.0022(17) -0.010(2)
C11 0.0499(18) 0.081(2) 0.069(2) -0.0055(17) 0.0176(17) -0.0172(19)
C12 0.0541(18) 0.072(2) 0.0534(19) -0.0005(15) 0.0141(15) -0.0095(15)
C13 0.085(2) 0.062(2) 0.059(2) -0.0049(18) 0.0346(19) 0.0102(16)
C14 0.090(3) 0.071(3) 0.075(3) 0.010(2) 0.028(2) -0.0170(19)
Cl1 0.0679(7) 0.1625(14) 0.0765(7) -0.0020(7) -0.0073(5) 0.0331(8)
Cl2 0.0616(6) 0.1549(13) 0.0940(9) -0.0108(6) 0.0353(6) -0.0121(8)
N1 0.0481(14) 0.0703(18) 0.0441(14) 0.0076(12) 0.0096(12) -0.0056(12)
O1 0.0525(13) 0.0771(17) 0.0535(13) 0.0247(11) 0.0077(10) -0.0028(11)
O2 0.0908(18) 0.0436(12) 0.0717(16) 0.0060(12) 0.0214(14) 0.0064(11)
S1 0.0521(5) 0.0462(5) 0.0475(5) 0.0114(3) 0.0106(3) 0.0007(3)

loop_
_atom_type_symbol
_atom_type_description
_atom_type_scat_dispersion_real
_atom_type_scat_dispersion_imag
_atom_type_scat_source
C C 0.0181 0.0091 'International Tables Vol C Tables 4.2.6.8 and 6.1.1.4'
H H 0.0000 0.0000 'International Tables Vol C Tables 4.2.6.8 and 6.1.1.4'
Cl Cl 0.3639 0.7018 'International Tables Vol C Tables 4.2.6.8 and 6.1.1.4'
N N 0.0311 0.0180 'International Tables Vol C Tables 4.2.6.8 and 6.1.1.4'
O O 0.0492 0.0322 'International Tables Vol C Tables 4.2.6.8 and 6.1.1.4'
S S 0.3331 0.5567 'International Tables Vol C Tables 4.2.6.8 and 6.1.1.4'

loop_
_geom_angle_atom_site_label_1
_geom_angle_atom_site_label_2
_geom_angle_atom_site_label_3
_geom_angle_site_symmetry_1
_geom_angle_site_symmetry_3
_geom_angle
_geom_angle_publ_flag
C6 C1 C2 . . 120.6(3) ?
C6 C1 S1 . . 116.4(2) ?
C2 C1 S1 . . 123.0(2) ?
C3 C2 C1 . . 117.5(3) ?
C3 C2 C13 . . 118.8(3) ?
C1 C2 C13 . . 123.7(3) ?
C2 C3 C4 . . 123.1(3) ?
C2 C3 H3 . . 118.5 ?
C4 C3 H3 . . 118.5 ?
C5 C4 C3 . . 118.1(3) ?
C5 C4 C14 . . 121.9(3) ?
C3 C4 C14 . . 120.0(3) ?
C6 C5 C4 . . 120.7(3) ?
C6 C5 H5 . . 119.6 ?
C4 C5 H5 . . 119.6 ?
C5 C6 C1 . . 120.0(3) ?
C5 C6 H6 . . 120.0 ?
C1 C6 H6 . . 120.0 ?
C8 C7 C12 . . 120.7(3) ?
C8 C7 N1 . . 116.7(3) ?
C12 C7 N1 . . 122.6(3) ?
C9 C8 C7 . . 119.4(3) ?
C9 C8 H8 . . 120.3 ?
C7 C8 H8 . . 120.3 ?
C8 C9 C10 . . 121.7(4) ?
C8 C9 Cl1 . . 118.6(3) ?
C10 C9 Cl1 . . 119.7(3) ?
C11 C10 C9 . . 117.7(3) ?
C11 C10 H10 . . 121.2 ?
C9 C10 H10 . . 121.2 ?
C10 C11 C12 . . 123.3(4) ?
C10 C11 Cl2 . . 119.0(3) ?
C12 C11 Cl2 . . 117.6(3) ?
C11 C12 C7 . . 117.2(4) ?
C11 C12 H12 . . 121.4 ?
C7 C12 H12 . . 121.4 ?
C2 C13 H13A . . 109.5 ?
C2 C13 H13B . . 109.5 ?
H13A C13 H13B . . 109.5 ?
C2 C13 H13C . . 109.5 ?
H13A C13 H13C . . 109.5 ?
H13B C13 H13C . . 109.5 ?
C4 C14 H14A . . 109.5 ?
C4 C14 H14B . . 109.5 ?
H14A C14 H14B . . 109.5 ?
C4 C14 H14C . . 109.5 ?
H14A C14 H14C . . 109.5 ?
H14B C14 H14C . . 109.5 ?
C7 N1 S1 . . 126.8(2) ?
C7 N1 H1N . . 110(3) ?
S1 N1 H1N . . 118(3) ?
O2 S1 O1 . . 118.57(16) ?
O2 S1 N1 . . 108.85(17) ?
O1 S1 N1 . . 103.52(15) ?
O2 S1 C1 . . 107.61(14) ?
O1 S1 C1 . . 109.74(14) ?
N1 S1 C1 . . 108.13(14) ?

loop_
_geom_bond_atom_site_label_1
_geom_bond_atom_site_label_2
_geom_bond_site_symmetry_2
_geom_bond_distance
_geom_bond_publ_flag
C1 C6 . 1.391(4) ?
C1 C2 . 1.392(4) ?
C1 S1 . 1.757(3) ?
C2 C3 . 1.366(4) ?
C2 C13 . 1.500(4) ?
C3 C4 . 1.389(5) ?
C3 H3 . 0.9300 ?
C4 C5 . 1.375(5) ?
C4 C14 . 1.495(5) ?
C5 C6 . 1.371(5) ?
C5 H5 . 0.9300 ?
C6 H6 . 0.9300 ?
C7 C8 . 1.381(5) ?
C7 C12 . 1.394(5) ?
C7 N1 . 1.413(4) ?
C8 C9 . 1.374(5) ?
C8 H8 . 0.9300 ?
C9 C10 . 1.379(6) ?
C9 Cl1 . 1.725(4) ?
C10 C11 . 1.362(6) ?
C10 H10 . 0.9300 ?
C11 C12 . 1.389(5) ?
C11 Cl2 . 1.735(4) ?
C12 H12 . 0.9300 ?
C13 H13A . 0.9600 ?
C13 H13B . 0.9600 ?
C13 H13C . 0.9600 ?
C14 H14A . 0.9600 ?
C14 H14B . 0.9600 ?
C14 H14C . 0.9600 ?
N1 S1 . 1.623(3) ?
N1 H1N . 0.86(4) ?
O1 S1 . 1.439(2) ?
O2 S1 . 1.414(3) ?

loop_
_geom_hbond_atom_site_label_D
_geom_hbond_atom_site_label_H
_geom_hbond_atom_site_label_A
_geom_hbond_site_symmetry_A
_geom_hbond_distance_DH
_geom_hbond_distance_HA
_geom_hbond_distance_DA
_geom_hbond_angle_DHA
N1 H1N O1 5_655 0.86(4) 2.05(5) 2.900(4) 168(4)
C10 H10 Cg1 7_555 0.93 2.92 3.834(4) 168

loop_
_geom_torsion_atom_site_label_1
_geom_torsion_atom_site_label_2
_geom_torsion_atom_site_label_3
_geom_torsion_atom_site_label_4
_geom_torsion_site_symmetry_1
_geom_torsion_site_symmetry_2
_geom_torsion_site_symmetry_3
_geom_torsion_site_symmetry_4
_geom_torsion
_geom_torsion_publ_flag
C6 C1 C2 C3 . . . . 0.8(4) ?
S1 C1 C2 C3 . . . . -176.7(2) ?
C6 C1 C2 C13 . . . . -178.5(3) ?
S1 C1 C2 C13 . . . . 4.0(4) ?
C1 C2 C3 C4 . . . . 1.3(5) ?
C13 C2 C3 C4 . . . . -179.5(3) ?
C2 C3 C4 C5 . . . . -2.2(5) ?
C2 C3 C4 C14 . . . . 179.0(3) ?
C3 C4 C5 C6 . . . . 1.0(5) ?
C14 C4 C5 C6 . . . . 179.9(3) ?
C4 C5 C6 C1 . . . . 0.9(5) ?
C2 C1 C6 C5 . . . . -1.9(5) ?
S1 C1 C6 C5 . . . . 175.8(2) ?
C12 C7 C8 C9 . . . . -1.0(5) ?
N1 C7 C8 C9 . . . . 177.9(3) ?
C7 C8 C9 C10 . . . . 1.3(6) ?
C7 C8 C9 Cl1 . . . . -177.8(3) ?
C8 C9 C10 C11 . . . . -0.5(7) ?
Cl1 C9 C10 C11 . . . . 178.5(3) ?
C9 C10 C11 C12 . . . . -0.5(7) ?
C9 C10 C11 Cl2 . . . . -179.7(3) ?
C10 C11 C12 C7 . . . . 0.7(6) ?
Cl2 C11 C12 C7 . . . . 180.0(3) ?
C8 C7 C12 C11 . . . . 0.0(5) ?
N1 C7 C12 C11 . . . . -178.8(3) ?
C8 C7 N1 S1 . . . . 159.3(3) ?
C12 C7 N1 S1 . . . . -21.8(5) ?
C7 N1 S1 O2 . . . . 61.7(3) ?
C7 N1 S1 O1 . . . . -171.3(3) ?
C7 N1 S1 C1 . . . . -54.9(3) ?
C6 C1 S1 O2 . . . . 9.6(3) ?
C2 C1 S1 O2 . . . . -172.8(3) ?
C6 C1 S1 O1 . . . . -120.7(3) ?
C2 C1 S1 O1 . . . . 56.9(3) ?
C6 C1 S1 N1 . . . . 127.0(2) ?
C2 C1 S1 N1 . . . . -55.4(3) ?

loop_
_cod_related_entry_id
_cod_related_entry_database
_cod_related_entry_code
1 ChemSpider 12777314
